data_2021529
loop_
_publ_author_name
'Schutte-Smith, Marietjie'
'Roodt, Andreas'
'Alberto, Roger'
'Twigge, Linette'
'Visser, Hendrik Gideon'
'Kirsten, Leo'
'Koen, Renier'

_publ_section_title
;
 Structures of rhenium(I) complexes with 3-hydroxyflavone and
 benzhydroxamic acid as <i>O</i>,<i>O</i>'-bidentate ligands and
 confirmation of \p-stacking by solid-state NMR spectroscopy
;
_journal_coeditor_code FN3295
_journal_issue 4
_journal_name_full 'Acta Crystallographica Section C'
_journal_page_first 378
_journal_page_last 387
_journal_paper_doi 10.1107/S2053229619002717
_journal_volume 75
_journal_year 2019
_chemical_formula_iupac '(C8 H20 N) [Re Br (C7 H6 N O2)(C O)3]'
_chemical_formula_moiety 'C8 H20 N +, C10 H6 Br N O5 Re -'
_chemical_formula_sum 'C18 H26 Br N2 O5 Re'
_chemical_formula_weight 616.52
_chemical_name_systematic
;Tetraethylammonium
<i>fac</i>-(benzhydroxamato-\k^2^<i>O</i>,<i>O</i>')bromidotricarbonylrhenate(I)
;
_space_group_crystal_system triclinic
_space_group_IT_number 2
_space_group_name_Hall '-P 1'
_space_group_name_H-M_alt 'P -1'
_symmetry_space_group_name_Hall '-P 1'
_symmetry_space_group_name_H-M 'P -1'
_atom_sites_solution_hydrogens mixed
_audit_creation_method SHELXL-2018/3
_cell_angle_alpha 95.806(10)
_cell_angle_beta 108.520(11)
_cell_angle_gamma 112.895(7)
_cell_formula_units_Z 2
_cell_length_a 9.6321(13)
_cell_length_b 9.8793(11)
_cell_length_c 12.826(2)
_cell_measurement_reflns_used 5976
_cell_measurement_temperature 100(2)
_cell_measurement_theta_max 28.29
_cell_measurement_theta_min 2.53
_cell_volume 1030.2(3)
_computing_cell_refinement
;
SAINT-Plus (Bruker, 2008)
;
_computing_data_collection
;
APEX2 (Bruker, 2008)
;
_computing_data_reduction
;
SAINT-Plus (Bruker, 2008) and XPREP (Bruker,
2008)
;
_computing_molecular_graphics
;
DIAMOND (Brandenburg & Putz, 2005)
;
_computing_publication_material
;
SHELXL2018 (Sheldrick, 2015)
;
_computing_structure_refinement
;
WinGX (Farrugia, 2012) and SHELXL2018 (Sheldrick, 2015)
;
_computing_structure_solution
;
SIR97 (Altomare <i>et al.</i>, 1999)
;
_diffrn_ambient_temperature 100(2)
_diffrn_measured_fraction_theta_full 0.996
_diffrn_measured_fraction_theta_max 0.996
_diffrn_measurement_device_type 'CCD area detector'
_diffrn_measurement_method 'phi and omega scans'
_diffrn_radiation_type MoK\a
_diffrn_radiation_wavelength 0.71073
_diffrn_reflns_av_R_equivalents 0.0377
_diffrn_reflns_av_unetI/netI 0.0362
_diffrn_reflns_limit_h_max 12
_diffrn_reflns_limit_h_min -12
_diffrn_reflns_limit_k_max 13
_diffrn_reflns_limit_k_min -13
_diffrn_reflns_limit_l_max 16
_diffrn_reflns_limit_l_min -16
_diffrn_reflns_number 18080
_diffrn_reflns_theta_full 25.242
_diffrn_reflns_theta_max 27.999
_diffrn_reflns_theta_min 1.733
_diffrn_source 'sealed tube'
_exptl_absorpt_coefficient_mu 7.867
_exptl_absorpt_correction_T_max 0.421
_exptl_absorpt_correction_T_min 0.109
_exptl_absorpt_correction_type multi-scan
_exptl_absorpt_process_details
;
(SADABS; Bruker, 2008)
;
_exptl_crystal_colour colourless
_exptl_crystal_density_diffrn 1.987
_exptl_crystal_description cuboid
_exptl_crystal_F_000 596
_exptl_crystal_size_max 0.380
_exptl_crystal_size_mid 0.250
_exptl_crystal_size_min 0.110
_refine_diff_density_max 1.781
_refine_diff_density_min -1.907
_refine_ls_extinction_method none
_refine_ls_goodness_of_fit_ref 1.035
_refine_ls_hydrogen_treatment mixed
_refine_ls_matrix_type full
_refine_ls_number_parameters 252
_refine_ls_number_reflns 4957
_refine_ls_number_restraints 0
_refine_ls_restrained_S_all 1.035
_refine_ls_R_factor_all 0.0221
_refine_ls_R_factor_gt 0.0207
_refine_ls_shift/su_max 0.001
_refine_ls_shift/su_mean 0.000
_refine_ls_structure_factor_coef Fsqd
_refine_ls_weighting_details 'w=1/[\s^2^(Fo^2^)+(0.0200P)^2^+0.6520P] where P=(Fo^2^+2Fc^2^)/3'
_refine_ls_weighting_scheme calc
_refine_ls_wR_factor_gt 0.0488
_refine_ls_wR_factor_ref 0.0494
_reflns_number_gt 4720
_reflns_number_total 4957
_reflns_threshold_expression 'I > 2\s(I)'
_cod_data_source_file fn3295sup1.cif
_cod_data_source_block 7LMaSc1
_cod_depositor_comments 'Adding full bibliography for 2021529--2021531.cif.'
_cod_database_code 2021529
_shelx_space_group_comment
;
The symmetry employed for this shelxl refinement is uniquely defined
by the following loop, which should always be used as a source of
symmetry information in preference to the above space-group names.
They are only intended as comments.
;
_shelx_estimated_absorpt_t_min 0.154
_shelx_estimated_absorpt_t_max 0.478

loop_
_space_group_symop_operation_xyz
'x, y, z'
'-x, -y, -z'

loop_
_atom_site_type_symbol
_atom_site_label
_atom_site_fract_x
_atom_site_fract_y
_atom_site_fract_z
_atom_site_U_iso_or_equiv
_atom_site_adp_type
_atom_site_calc_flag
_atom_site_occupancy
C C1 0.1854(4) 0.1312(3) 0.1675(2) 0.0131(5) Uani d 1
C C2 -0.0337(3) -0.1441(3) 0.1472(2) 0.0134(5) Uani d 1
C C3 -0.1219(4) 0.0805(3) 0.1303(2) 0.0143(6) Uani d 1
C C11 0.0637(3) 0.2422(3) 0.4379(2) 0.0090(5) Uani d 1
C C12 0.1205(3) 0.3743(3) 0.5326(2) 0.0089(5) Uani d 1
C C13 0.1932(3) 0.5189(3) 0.5164(2) 0.0112(5) Uani d 1
H H13 0.200584 0.529294 0.445278 0.013 Uiso calc 1
C C14 0.2547(4) 0.6473(3) 0.6036(2) 0.0155(6) Uani d 1
H H14 0.304264 0.745532 0.592324 0.019 Uiso calc 1
C C15 0.2437(3) 0.6319(3) 0.7075(2) 0.0158(6) Uani d 1
H H15 0.285682 0.719661 0.767527 0.019 Uiso calc 1
C C16 0.1712(3) 0.4878(3) 0.7236(2) 0.0141(5) Uani d 1
H H16 0.163508 0.477699 0.794685 0.017 Uiso calc 1
C C17 0.1099(3) 0.3586(3) 0.6367(2) 0.0108(5) Uani d 1
H H17 0.061047 0.260413 0.648235 0.013 Uiso calc 1
C C21 0.5420(4) 0.3084(3) 0.6767(2) 0.0159(6) Uani d 1
H H21A 0.621877 0.292673 0.650199 0.019 Uiso calc 1
H H21B 0.435037 0.217975 0.636214 0.019 Uiso calc 1
C C22 0.5261(4) 0.4462(4) 0.6438(3) 0.0216(7) Uani d 1
H H22A 0.469027 0.422069 0.561092 0.032 Uiso calc 1
H H22B 0.635206 0.531177 0.667625 0.032 Uiso calc 1
H H22C 0.463608 0.474617 0.681341 0.032 Uiso calc 1
C C23 0.4561(3) 0.3052(3) 0.8386(2) 0.0132(5) Uani d 1
H H23A 0.357021 0.212011 0.788158 0.016 Uiso calc 1
H H23B 0.433328 0.393035 0.826119 0.016 Uiso calc 1
C C24 0.4852(4) 0.2995(4) 0.9611(2) 0.0211(6) Uani d 1
H H24A 0.389219 0.291683 0.976247 0.032 Uiso calc 1
H H24B 0.581410 0.392365 1.012214 0.032 Uiso calc 1
H H24C 0.503936 0.210858 0.974056 0.032 Uiso calc 1
C C25 0.7425(3) 0.4676(3) 0.8731(2) 0.0122(5) Uani d 1
H H25A 0.775353 0.466013 0.954154 0.015 Uiso calc 1
H H25B 0.709086 0.550202 0.865005 0.015 Uiso calc 1
C C26 0.8911(3) 0.5058(3) 0.8422(2) 0.0165(6) Uani d 1
H H26A 0.925742 0.424985 0.849587 0.025 Uiso calc 1
H H26B 0.980649 0.602466 0.893561 0.025 Uiso calc 1
H H26C 0.862643 0.514604 0.763558 0.025 Uiso calc 1
C C27 0.6407(3) 0.1891(3) 0.8242(2) 0.0143(6) Uani d 1
H H27A 0.725049 0.196124 0.793807 0.017 Uiso calc 1
H H27B 0.689899 0.202742 0.907368 0.017 Uiso calc 1
C C28 0.4989(4) 0.0316(3) 0.7716(3) 0.0222(7) Uani d 1
H H28A 0.538413 -0.044634 0.787962 0.033 Uiso calc 1
H H28B 0.449790 0.015995 0.689026 0.033 Uiso calc 1
H H28C 0.416609 0.021397 0.803624 0.033 Uiso calc 1
N N1 -0.0464(3) 0.1077(2) 0.43186(18) 0.0093(4) Uani d 1
N N2 0.5959(3) 0.3183(2) 0.80319(17) 0.0087(4) Uani d 1
O O1 0.2774(3) 0.1839(2) 0.12566(18) 0.0208(5) Uani d 1
O O2 -0.0760(3) -0.2637(2) 0.09062(17) 0.0204(5) Uani d 1
O O3 -0.2210(3) 0.0988(2) 0.06245(18) 0.0223(5) Uani d 1
O O11 0.1223(2) 0.2589(2) 0.36066(15) 0.0122(4) Uani d 1
O O12 -0.0965(2) -0.0148(2) 0.34430(15) 0.0105(4) Uani d 1
Br Br1 0.26528(3) 0.01265(3) 0.40365(2) 0.01252(6) Uani d 1
Re Re1 0.03945(2) 0.05041(2) 0.24114(2) 0.00857(4) Uani d 1
H H1 -0.093(4) 0.086(4) 0.483(3) 0.026(10) Uiso d 1

loop_
_atom_site_aniso_label
_atom_site_aniso_U_11
_atom_site_aniso_U_22
_atom_site_aniso_U_33
_atom_site_aniso_U_12
_atom_site_aniso_U_13
_atom_site_aniso_U_23
C1 0.0205(15) 0.0112(12) 0.0077(11) 0.0075(11) 0.0051(11) 0.0023(10)
C2 0.0164(14) 0.0194(14) 0.0095(12) 0.0106(11) 0.0070(11) 0.0067(11)
C3 0.0189(15) 0.0098(12) 0.0110(12) 0.0029(11) 0.0069(11) 0.0012(10)
C11 0.0095(12) 0.0113(12) 0.0074(11) 0.0054(10) 0.0036(10) 0.0035(9)
C12 0.0081(12) 0.0095(12) 0.0089(11) 0.0039(9) 0.0038(10) 0.0000(9)
C13 0.0102(13) 0.0130(12) 0.0115(12) 0.0054(10) 0.0052(10) 0.0037(10)
C14 0.0161(14) 0.0113(13) 0.0165(13) 0.0044(11) 0.0057(11) 0.0018(10)
C15 0.0152(14) 0.0138(13) 0.0145(13) 0.0050(11) 0.0048(11) -0.0024(10)
C16 0.0125(13) 0.0187(14) 0.0109(12) 0.0056(11) 0.0066(11) 0.0017(10)
C17 0.0079(12) 0.0131(12) 0.0114(12) 0.0040(10) 0.0051(10) 0.0021(10)
C21 0.0162(14) 0.0218(14) 0.0055(11) 0.0048(11) 0.0040(10) 0.0021(10)
C22 0.0168(15) 0.0314(17) 0.0206(15) 0.0112(13) 0.0082(12) 0.0174(13)
C23 0.0087(13) 0.0168(13) 0.0148(13) 0.0048(10) 0.0068(10) 0.0030(10)
C24 0.0230(16) 0.0267(16) 0.0177(14) 0.0091(13) 0.0151(13) 0.0074(12)
C25 0.0100(13) 0.0108(12) 0.0094(12) 0.0007(10) 0.0019(10) -0.0010(10)
C26 0.0107(13) 0.0168(14) 0.0190(14) 0.0024(11) 0.0067(11) 0.0052(11)
C27 0.0136(14) 0.0111(12) 0.0172(13) 0.0057(10) 0.0045(11) 0.0041(10)
C28 0.0180(15) 0.0095(13) 0.0385(18) 0.0037(11) 0.0142(14) 0.0039(12)
N1 0.0109(11) 0.0095(10) 0.0067(10) 0.0036(8) 0.0044(9) 0.0002(8)
N2 0.0081(11) 0.0100(10) 0.0072(10) 0.0034(8) 0.0032(8) 0.0015(8)
O1 0.0271(12) 0.0249(11) 0.0216(11) 0.0143(9) 0.0180(10) 0.0122(9)
O2 0.0265(12) 0.0133(10) 0.0167(10) 0.0092(9) 0.0039(9) -0.0012(8)
O3 0.0241(12) 0.0253(11) 0.0177(10) 0.0133(9) 0.0044(9) 0.0100(9)
O11 0.0163(10) 0.0100(9) 0.0098(9) 0.0039(7) 0.0075(8) 0.0011(7)
O12 0.0120(9) 0.0067(8) 0.0086(9) 0.0004(7) 0.0049(7) -0.0022(7)
Br1 0.01056(13) 0.01808(13) 0.00890(12) 0.00574(10) 0.00462(10) 0.00339(10)
Re1 0.01144(6) 0.00867(6) 0.00553(6) 0.00374(4) 0.00431(4) 0.00140(4)

loop_
_atom_type_symbol
_atom_type_description
_atom_type_scat_dispersion_real
_atom_type_scat_dispersion_imag
_atom_type_scat_source
C C 0.0033 0.0016 'International Tables Vol C Tables 4.2.6.8 and 6.1.1.4'
H H 0.0000 0.0000 'International Tables Vol C Tables 4.2.6.8 and 6.1.1.4'
N N 0.0061 0.0033 'International Tables Vol C Tables 4.2.6.8 and 6.1.1.4'
O O 0.0106 0.0060 'International Tables Vol C Tables 4.2.6.8 and 6.1.1.4'
Br Br -0.2901 2.4595 'International Tables Vol C Tables 4.2.6.8 and 6.1.1.4'
Re Re -1.0185 7.2310 'International Tables Vol C Tables 4.2.6.8 and 6.1.1.4'

loop_
_geom_angle_atom_site_label_1
_geom_angle_atom_site_label_2
_geom_angle_atom_site_label_3
_geom_angle
O1 C1 Re1 177.9(2)
O2 C2 Re1 178.7(3)
O3 C3 Re1 179.9(3)
O11 C11 N1 119.6(2)
O11 C11 C12 119.6(2)
N1 C11 C12 120.8(2)
C17 C12 C13 120.0(2)
C17 C12 C11 122.3(2)
C13 C12 C11 117.6(2)
C14 C13 C12 120.3(2)
C14 C13 H13 119.8
C12 C13 H13 119.8
C13 C14 C15 119.8(2)
C13 C14 H14 120.1
C15 C14 H14 120.1
C14 C15 C16 119.9(3)
C14 C15 H15 120.0
C16 C15 H15 120.0
C17 C16 C15 120.6(3)
C17 C16 H16 119.7
C15 C16 H16 119.7
C16 C17 C12 119.4(2)
C16 C17 H17 120.3
C12 C17 H17 120.3
C22 C21 N2 115.0(2)
C22 C21 H21A 108.5
N2 C21 H21A 108.5
C22 C21 H21B 108.5
N2 C21 H21B 108.5
H21A C21 H21B 107.5
C21 C22 H22A 109.5
C21 C22 H22B 109.5
H22A C22 H22B 109.5
C21 C22 H22C 109.5
H22A C22 H22C 109.5
H22B C22 H22C 109.5
N2 C23 C24 115.2(2)
N2 C23 H23A 108.5
C24 C23 H23A 108.5
N2 C23 H23B 108.5
C24 C23 H23B 108.5
H23A C23 H23B 107.5
C23 C24 H24A 109.5
C23 C24 H24B 109.5
H24A C24 H24B 109.5
C23 C24 H24C 109.5
H24A C24 H24C 109.5
H24B C24 H24C 109.5
N2 C25 C26 115.5(2)
N2 C25 H25A 108.4
C26 C25 H25A 108.4
N2 C25 H25B 108.4
C26 C25 H25B 108.4
H25A C25 H25B 107.5
C25 C26 H26A 109.5
C25 C26 H26B 109.5
H26A C26 H26B 109.5
C25 C26 H26C 109.5
H26A C26 H26C 109.5
H26B C26 H26C 109.5
C28 C27 N2 114.7(2)
C28 C27 H27A 108.6
N2 C27 H27A 108.6
C28 C27 H27B 108.6
N2 C27 H27B 108.6
H27A C27 H27B 107.6
C27 C28 H28A 109.5
C27 C28 H28B 109.5
H28A C28 H28B 109.5
C27 C28 H28C 109.5
H28A C28 H28C 109.5
H28B C28 H28C 109.5
C11 N1 O12 120.2(2)
C11 N1 H1 125(2)
O12 N1 H1 114(2)
C25 N2 C23 108.3(2)
C25 N2 C21 111.85(19)
C23 N2 C21 108.7(2)
C25 N2 C27 109.0(2)
C23 N2 C27 111.0(2)
C21 N2 C27 108.1(2)
C11 O11 Re1 113.20(16)
N1 O12 Re1 109.83(14)
C3 Re1 C2 89.93(12)
C3 Re1 C1 89.58(12)
C2 Re1 C1 88.02(12)
C3 Re1 O12 94.96(10)
C2 Re1 O12 98.84(10)
C1 Re1 O12 171.76(9)
C3 Re1 O11 94.10(10)
C2 Re1 O11 174.27(8)
C1 Re1 O11 96.07(9)
O12 Re1 O11 76.78(7)
C3 Re1 Br1 177.92(9)
C2 Re1 Br1 91.65(8)
C1 Re1 Br1 91.82(8)
O12 Re1 Br1 83.47(5)
O11 Re1 Br1 84.23(5)

loop_
_geom_bond_atom_site_label_1
_geom_bond_atom_site_label_2
_geom_bond_distance
C1 O1 1.159(3)
C1 Re1 1.905(3)
C2 O2 1.163(3)
C2 Re1 1.892(3)
C3 O3 1.157(3)
C3 Re1 1.889(3)
C11 O11 1.282(3)
C11 N1 1.314(3)
C11 C12 1.476(4)
C12 C17 1.391(3)
C12 C13 1.396(3)
C13 C14 1.384(4)
C13 H13 0.9500
C14 C15 1.389(4)
C14 H14 0.9500
C15 C16 1.390(4)
C15 H15 0.9500
C16 C17 1.388(4)
C16 H16 0.9500
C17 H17 0.9500
C21 C22 1.515(4)
C21 N2 1.518(3)
C21 H21A 0.9900
C21 H21B 0.9900
C22 H22A 0.9800
C22 H22B 0.9800
C22 H22C 0.9800
C23 N2 1.517(4)
C23 C24 1.518(4)
C23 H23A 0.9900
C23 H23B 0.9900
C24 H24A 0.9800
C24 H24B 0.9800
C24 H24C 0.9800
C25 N2 1.510(3)
C25 C26 1.523(4)
C25 H25A 0.9900
C25 H25B 0.9900
C26 H26A 0.9800
C26 H26B 0.9800
C26 H26C 0.9800
C27 C28 1.513(4)
C27 N2 1.521(3)
C27 H27A 0.9900
C27 H27B 0.9900
C28 H28A 0.9800
C28 H28B 0.9800
C28 H28C 0.9800
N1 O12 1.373(3)
N1 H1 0.91(4)
O11 Re1 2.1292(19)
O12 Re1 2.1204(19)
Br1 Re1 2.6690(5)

loop_
_geom_hbond_atom_site_label_D
_geom_hbond_atom_site_label_H
_geom_hbond_atom_site_label_A
_geom_hbond_site_symmetry_A
_geom_hbond_distance_DH
_geom_hbond_distance_HA
_geom_hbond_distance_DA
_geom_hbond_angle_DHA
_geom_hbond_publ_flag
N1 H1 Br1 2_556 0.91(4) 2.52(4) 3.420(2) 170(3) yes
C23 H23A O12 2_556 0.99 2.41 3.388(3) 170.1 yes
C25 H25B O1 2_666 0.99 2.57 3.520(4) 161.5 yes
C26 H26A O2 2_656 0.98 2.56 3.520(4) 166.1 yes
C27 H27B O3 1_656 0.99 2.40 3.286(3) 148.5 yes
C17 H17 O12 2_556 0.95 2.59 3.385(3) 142.1 yes
C25 H25A O2 1_666 0.99 2.59 3.111(3) 112.5 yes

loop_
_geom_torsion_atom_site_label_1
_geom_torsion_atom_site_label_2
_geom_torsion_atom_site_label_3
_geom_torsion_atom_site_label_4
_geom_torsion
O11 C11 C12 C17 -156.9(3)
N1 C11 C12 C17 23.2(4)
O11 C11 C12 C13 20.4(4)
N1 C11 C12 C13 -159.5(2)
C17 C12 C13 C14 -0.1(4)
C11 C12 C13 C14 -177.5(3)
C12 C13 C14 C15 -0.1(4)
C13 C14 C15 C16 0.0(4)
C14 C15 C16 C17 0.2(4)
C15 C16 C17 C12 -0.4(4)
C13 C12 C17 C16 0.4(4)
C11 C12 C17 C16 177.6(3)
O11 C11 N1 O12 1.1(4)
C12 C11 N1 O12 -179.0(2)
C26 C25 N2 C23 -175.3(2)
C26 C25 N2 C21 -55.6(3)
C26 C25 N2 C27 63.9(3)
C24 C23 N2 C25 -63.3(3)
C24 C23 N2 C21 175.0(2)
C24 C23 N2 C27 56.3(3)
C22 C21 N2 C25 -48.1(3)
C22 C21 N2 C23 71.4(3)
C22 C21 N2 C27 -168.1(2)
C28 C27 N2 C25 172.4(2)
C28 C27 N2 C23 53.3(3)
C28 C27 N2 C21 -65.8(3)
N1 C11 O11 Re1 -5.3(3)
C12 C11 O11 Re1 174.80(18)
C11 N1 O12 Re1 3.7(3)
